data_7712104
loop_
_publ_author_name
'Hruzd, Mariia'
'Kahlal, Samia'
'le Poul, Nicolas'
'Wojcik, Laurianne'
'Cordier, Marie'
'Saillard, Jean-Yves'
'Rodr&#xed;guez-L&#xf3;pez, Juli&#xe1;n'
'Robin-le Guen, Fran&#xe7;oise'
'Gauthier, S&#xe9;bastien'
'Achelle, Sylvain'

_publ_section_title
;
 Phosphorescent cyclometalated platinum(II) complexes with phenyldiazine
 N^C ligands.
;
_journal_issue 7
_journal_name_full 'Dalton transactions (Cambridge, England : 2003)'
_journal_page_first 1927
_journal_page_last 1938
_journal_paper_doi 10.1039/d2dt03690h
_journal_volume 52
_journal_year 2023
_chemical_compound_source 'synthesis as described'
_chemical_formula_moiety 'C21 H16 Cl N3 Pt'
_chemical_formula_sum 'C21 H16 Cl N3 Pt'
_chemical_formula_weight 540.91
_space_group_crystal_system monoclinic
_space_group_IT_number 14
_space_group_name_Hall '-P 2ybc'
_space_group_name_H-M_alt 'P 1 21/c 1'
_atom_sites_solution_hydrogens geom
_atom_sites_solution_primary dual
_atom_sites_solution_secondary difmap
_audit_update_record
;
2022-10-06 deposited with the CCDC.	2023-01-12 downloaded from the CCDC.
;
_cell_angle_alpha 90
_cell_angle_beta 94.571(3)
_cell_angle_gamma 90
_cell_formula_units_Z 4
_cell_length_a 11.6802(10)
_cell_length_b 7.3821(7)
_cell_length_c 20.8746(18)
_cell_measurement_reflns_used 9672
_cell_measurement_temperature 150(2)
_cell_measurement_theta_max 27.4767
_cell_measurement_theta_min 2.7275
_cell_measurement_wavelength 0.710730
_cell_volume 1794.2(3)
_computing_cell_refinement 'APEX3 (Bruker, 2015)'
_computing_data_collection 'Bruker APEX3 (Bruker, 2015)'
_computing_data_reduction 'SAINT (Bruker, 2014)'
_computing_molecular_graphics
;
   'PLATON, A.L.Spek, Acta Cryst. 2009, D65, 148-155'
;
_computing_publication_material 'CRYSCALC (T. Roisnel, local program, ver. 2021)'
_computing_structure_refinement 'SHELXL-2018_3 (Sheldrick, 2018)'
_computing_structure_solution 'SHELXT 2018_2 (Sheldrick, 2018)'
_diffrn_ambient_temperature 150(2)
_diffrn_detector CMOS-PHOTON70
_diffrn_measured_fraction_theta_full 0.988
_diffrn_measured_fraction_theta_max 0.988
_diffrn_measurement_device_type 'D8 VENTURE Bruker AXS'
_diffrn_measurement_method 'rotation images'
_diffrn_orient_matrix_UB_11 0.0674352
_diffrn_orient_matrix_UB_12 0.0700546
_diffrn_orient_matrix_UB_13 0.0193291
_diffrn_orient_matrix_UB_21 -0.0263556
_diffrn_orient_matrix_UB_22 0.1087437
_diffrn_orient_matrix_UB_23 -0.0256689
_diffrn_orient_matrix_UB_31 -0.0462016
_diffrn_orient_matrix_UB_32 0.0402180
_diffrn_orient_matrix_UB_33 0.0357361
_diffrn_radiation_monochromator 'multilayer monochromator'
_diffrn_radiation_probe x-ray
_diffrn_radiation_source 'Incoatec microfocus sealed tube'
_diffrn_radiation_type MoK\a
_diffrn_radiation_wavelength 0.71073
_diffrn_reflns_av_R_equivalents 0.0591
_diffrn_reflns_av_unetI/netI 0.0415
_diffrn_reflns_limit_h_max 15
_diffrn_reflns_limit_h_min -15
_diffrn_reflns_limit_k_max 9
_diffrn_reflns_limit_k_min -9
_diffrn_reflns_limit_l_max 23
_diffrn_reflns_limit_l_min -27
_diffrn_reflns_number 18884
_diffrn_reflns_theta_full 25.242
_diffrn_reflns_theta_max 27.486
_diffrn_reflns_theta_min 1.749
_diffrn_source_current 1.00
_diffrn_source_power 50.0
_diffrn_source_voltage 50.00
_exptl_absorpt_coefficient_mu 7.979
_exptl_absorpt_correction_T_max 0.572
_exptl_absorpt_correction_T_min 0.338
_exptl_absorpt_correction_type multi-scan
_exptl_absorpt_process_details
;
  [Sheldrick, G.M. (2014). SADABS Bruker AXS Inc., Madison, Wisconsin, USA]
;
_exptl_crystal_colour yellow
_exptl_crystal_density_diffrn 2.002
_exptl_crystal_description stick
_exptl_crystal_F_000 1032
_exptl_crystal_size_max 0.280
_exptl_crystal_size_mid 0.120
_exptl_crystal_size_min 0.070
_refine_diff_density_max 1.100
_refine_diff_density_min -1.404
_refine_diff_density_rms 0.165
_refine_ls_extinction_method none
_refine_ls_goodness_of_fit_ref 1.105
_refine_ls_hydrogen_treatment constr
_refine_ls_matrix_type full
_refine_ls_number_parameters 235
_refine_ls_number_reflns 4075
_refine_ls_number_restraints 0
_refine_ls_restrained_S_all 1.105
_refine_ls_R_factor_all 0.0337
_refine_ls_R_factor_gt 0.0285
_refine_ls_shift/su_max 0.002
_refine_ls_shift/su_mean 0.000
_refine_ls_structure_factor_coef Fsqd
_refine_ls_weighting_details 'w=1/[\s^2^(Fo^2^)+(0.0287P)^2^+1.9800P] where P=(Fo^2^+2Fc^2^)/3'
_refine_ls_weighting_scheme calc
_refine_ls_wR_factor_gt 0.0699
_refine_ls_wR_factor_ref 0.0733
_reflns_number_gt 3545
_reflns_number_total 4075
_reflns_threshold_expression >2sigma(I)
_cod_data_source_file d2dt03690h2.cif
_cod_data_source_block HM249
_cod_depositor_comments 'Adding full bibliography for 7712102--7712104.cif.'
_cod_original_sg_symbol_H-M 'P 21/c'
_cod_database_code 7712104

loop_
_space_group_symop_operation_xyz
'x, y, z'
'-x, y+1/2, -z+1/2'
'-x, -y, -z'
'x, -y-1/2, z-1/2'

loop_
_atom_site_label
_atom_site_type_symbol
_atom_site_fract_x
_atom_site_fract_y
_atom_site_fract_z
_atom_site_U_iso_or_equiv
_atom_site_adp_type
_atom_site_occupancy
_atom_site_site_symmetry_order
_atom_site_calc_flag
_atom_site_refinement_flags_posn
_atom_site_refinement_flags_adp
_atom_site_refinement_flags_occupancy
_atom_site_disorder_assembly
_atom_site_disorder_group
C1 C 0.5484(3) 0.1269(5) 0.61743(18) 0.0214(7) Uani 1 1 d . . . . .
H1 H 0.617841 0.106243 0.643245 0.026 Uiso 1 1 calc R U . . .
C2 C 0.4449(3) 0.0906(5) 0.64164(18) 0.0239(8) Uani 1 1 d . . . . .
H2 H 0.441238 0.044738 0.683946 0.029 Uiso 1 1 calc R U . . .
C3 C 0.3466(3) 0.1231(5) 0.60237(19) 0.0255(8) Uani 1 1 d . . . . .
H3 H 0.274420 0.099711 0.618657 0.031 Uiso 1 1 calc R U . . .
C4 C 0.4509(3) 0.2166(4) 0.52171(18) 0.0167(7) Uani 1 1 d . . . . .
C5 C 0.4651(3) 0.2844(4) 0.45681(18) 0.0187(7) Uani 1 1 d . . . . .
C6 C 0.5794(3) 0.3203(4) 0.44324(17) 0.0158(6) Uani 1 1 d . . . . .
C7 C 0.5950(3) 0.3875(5) 0.38199(18) 0.0218(7) Uani 1 1 d . . . . .
H7 H 0.670225 0.415070 0.370676 0.026 Uiso 1 1 calc R U . . .
C8 C 0.5018(3) 0.4144(5) 0.33746(18) 0.0218(7) Uani 1 1 d . . . . .
H8 H 0.514941 0.464623 0.296778 0.026 Uiso 1 1 calc R U . . .
C9 C 0.3892(3) 0.3704(5) 0.35022(17) 0.0199(7) Uani 1 1 d . . . . .
C10 C 0.3722(3) 0.3055(5) 0.41126(18) 0.0197(7) Uani 1 1 d . . . . .
H10 H 0.296922 0.275336 0.421942 0.024 Uiso 1 1 calc R U . . .
C11 C 0.2912(3) 0.3935(5) 0.30128(17) 0.0198(7) Uani 1 1 d . . . . .
C12 C 0.2739(3) 0.5551(5) 0.26714(18) 0.0243(8) Uani 1 1 d . . . . .
H12 H 0.327254 0.651599 0.274146 0.029 Uiso 1 1 calc R U . . .
C13 C 0.1799(3) 0.5760(6) 0.22328(19) 0.0298(9) Uani 1 1 d . . . . .
H13 H 0.168256 0.687856 0.201233 0.036 Uiso 1 1 calc R U . . .
C14 C 0.1021(3) 0.4354(6) 0.21098(19) 0.0295(9) Uani 1 1 d . . . . .
H14 H 0.038015 0.450155 0.180467 0.035 Uiso 1 1 calc R U . . .
C15 C 0.1194(4) 0.2749(6) 0.2436(2) 0.0309(10) Uani 1 1 d . . . . .
H15 H 0.066918 0.177819 0.235282 0.037 Uiso 1 1 calc R U . . .
C16 C 0.2127(4) 0.2528(5) 0.2887(2) 0.0273(9) Uani 1 1 d . . . . .
H16 H 0.223150 0.141155 0.311035 0.033 Uiso 1 1 calc R U . . .
C17 C 0.9111(3) 0.1996(5) 0.45262(18) 0.0183(7) Uani 1 1 d . . . . .
H17 H 0.900129 0.077010 0.464590 0.022 Uiso 1 1 calc R U . . .
C18 C 1.0056(4) 0.2430(5) 0.4213(2) 0.0285(10) Uani 1 1 d . . . . .
H18 H 1.058968 0.151643 0.411812 0.034 Uiso 1 1 calc R U . . .
C19 C 1.0233(3) 0.4218(5) 0.40347(19) 0.0255(8) Uani 1 1 d . . . . .
H19 H 1.088152 0.454712 0.381340 0.031 Uiso 1 1 calc R U . . .
C20 C 0.9439(3) 0.5498(5) 0.41885(18) 0.0239(8) Uani 1 1 d . . . . .
H20 H 0.953868 0.673313 0.407742 0.029 Uiso 1 1 calc R U . . .
C21 C 0.8495(3) 0.4975(5) 0.45056(17) 0.0204(7) Uani 1 1 d . . . . .
H21 H 0.795020 0.586328 0.460901 0.024 Uiso 1 1 calc R U . . .
Cl1 Cl 0.82397(7) 0.15958(12) 0.60324(4) 0.02361(19) Uani 1 1 d . . . . .
N1 N 0.5520(2) 0.1913(4) 0.55772(14) 0.0155(6) Uani 1 1 d . . . . .
N2 N 0.3482(3) 0.1855(4) 0.54284(15) 0.0204(6) Uani 1 1 d . . . . .
N3 N 0.8331(2) 0.3230(4) 0.46712(14) 0.0174(6) Uani 1 1 d . . . . .
Pt1 Pt 0.69517(2) 0.25482(2) 0.51460(2) 0.01633(7) Uani 1 1 d . . . . .

loop_
_atom_site_aniso_label
_atom_site_aniso_U_11
_atom_site_aniso_U_22
_atom_site_aniso_U_33
_atom_site_aniso_U_23
_atom_site_aniso_U_13
_atom_site_aniso_U_12
C1 0.0224(18) 0.0222(17) 0.0191(19) -0.0002(14) -0.0023(14) 0.0026(14)
C2 0.030(2) 0.0235(17) 0.0189(19) 0.0004(14) 0.0054(16) -0.0006(15)
C3 0.0239(19) 0.0271(18) 0.026(2) -0.0003(15) 0.0046(16) -0.0026(15)
C4 0.0180(17) 0.0129(13) 0.0190(19) -0.0023(13) -0.0007(14) 0.0041(12)
C5 0.0222(18) 0.0170(15) 0.0167(19) -0.0019(13) 0.0012(15) 0.0013(13)
C6 0.0126(15) 0.0174(15) 0.0170(17) -0.0078(13) -0.0013(13) 0.0008(12)
C7 0.0181(17) 0.0261(17) 0.0212(19) -0.0009(14) 0.0025(14) -0.0009(14)
C8 0.0226(18) 0.0253(17) 0.0172(18) 0.0014(14) 0.0009(15) 0.0011(14)
C9 0.0187(17) 0.0212(16) 0.0193(19) -0.0019(13) -0.0013(14) 0.0023(13)
C10 0.0162(16) 0.0208(16) 0.0220(19) -0.0026(14) 0.0006(14) 0.0018(14)
C11 0.0171(16) 0.0274(18) 0.0151(18) -0.0016(14) 0.0018(14) 0.0049(14)
C12 0.0253(18) 0.0268(18) 0.020(2) -0.0051(14) 0.0006(15) 0.0005(15)
C13 0.028(2) 0.036(2) 0.025(2) -0.0009(16) -0.0023(17) 0.0118(17)
C14 0.0205(18) 0.049(2) 0.019(2) -0.0052(17) -0.0018(15) 0.0045(17)
C15 0.023(2) 0.044(2) 0.026(2) -0.0006(17) 0.0005(18) -0.0098(17)
C16 0.023(2) 0.037(2) 0.022(2) 0.0040(14) 0.0004(17) -0.0014(14)
C17 0.0216(18) 0.0125(14) 0.0204(19) -0.0037(14) -0.0002(15) 0.0026(14)
C18 0.025(2) 0.031(2) 0.030(2) -0.0121(15) 0.0010(18) 0.0049(14)
C19 0.0179(17) 0.036(2) 0.023(2) -0.0028(16) 0.0014(15) -0.0021(15)
C20 0.0225(18) 0.0267(18) 0.022(2) 0.0025(14) 0.0000(15) -0.0034(14)
C21 0.0179(17) 0.0225(17) 0.0203(19) -0.0016(14) -0.0021(14) 0.0030(13)
Cl1 0.0201(4) 0.0257(4) 0.0242(5) 0.0044(3) -0.0031(3) 0.0026(3)
N1 0.0184(14) 0.0141(12) 0.0139(15) -0.0010(11) 0.0017(12) 0.0035(11)
N2 0.0210(15) 0.0193(14) 0.0209(16) -0.0007(12) 0.0025(12) 0.0005(12)
N3 0.0169(14) 0.0184(14) 0.0166(15) -0.0009(12) -0.0003(12) 0.0023(12)
Pt1 0.01499(10) 0.01712(9) 0.01655(11) -0.00059(5) -0.00091(6) 0.00164(4)

loop_
_atom_type_symbol
_atom_type_description
_atom_type_scat_dispersion_real
_atom_type_scat_dispersion_imag
_atom_type_scat_source
C C 0.0033 0.0016 'International Tables Vol C Tables 4.2.6.8 and 6.1.1.4'
H H 0.0000 0.0000 'International Tables Vol C Tables 4.2.6.8 and 6.1.1.4'
Cl Cl 0.1484 0.1585 'International Tables Vol C Tables 4.2.6.8 and 6.1.1.4'
N N 0.0061 0.0033 'International Tables Vol C Tables 4.2.6.8 and 6.1.1.4'
Pt Pt -1.7033 8.3905 'International Tables Vol C Tables 4.2.6.8 and 6.1.1.4'

loop_
_geom_angle_atom_site_label_1
_geom_angle_atom_site_label_2
_geom_angle_atom_site_label_3
_geom_angle
_geom_angle_site_symmetry_1
_geom_angle_site_symmetry_3
_geom_angle_publ_flag
N1 C1 C2 120.4(3) . . ?
N1 C1 H1 119.8 . . ?
C2 C1 H1 119.8 . . ?
C1 C2 C3 117.6(3) . . ?
C1 C2 H2 121.2 . . ?
C3 C2 H2 121.2 . . ?
N2 C3 C2 123.0(3) . . ?
N2 C3 H3 118.5 . . ?
C2 C3 H3 118.5 . . ?
N2 C4 N1 123.9(3) . . ?
N2 C4 C5 122.4(3) . . ?
N1 C4 C5 113.6(3) . . ?
C10 C5 C6 122.7(3) . . ?
C10 C5 C4 122.0(3) . . ?
C6 C5 C4 115.3(3) . . ?
C7 C6 C5 116.4(3) . . ?
C7 C6 Pt1 129.9(3) . . ?
C5 C6 Pt1 113.7(3) . . ?
C8 C7 C6 120.8(3) . . ?
C8 C7 H7 119.6 . . ?
C6 C7 H7 119.6 . . ?
C7 C8 C9 122.5(3) . . ?
C7 C8 H8 118.7 . . ?
C9 C8 H8 118.7 . . ?
C10 C9 C8 117.3(3) . . ?
C10 C9 C11 120.8(3) . . ?
C8 C9 C11 121.8(3) . . ?
C9 C10 C5 120.2(3) . . ?
C9 C10 H10 119.9 . . ?
C5 C10 H10 119.9 . . ?
C12 C11 C16 118.3(4) . . ?
C12 C11 C9 121.5(3) . . ?
C16 C11 C9 120.2(3) . . ?
C13 C12 C11 120.6(4) . . ?
C13 C12 H12 119.7 . . ?
C11 C12 H12 119.7 . . ?
C12 C13 C14 120.9(4) . . ?
C12 C13 H13 119.6 . . ?
C14 C13 H13 119.6 . . ?
C15 C14 C13 119.0(4) . . ?
C15 C14 H14 120.5 . . ?
C13 C14 H14 120.5 . . ?
C14 C15 C16 120.8(4) . . ?
C14 C15 H15 119.6 . . ?
C16 C15 H15 119.6 . . ?
C15 C16 C11 120.4(4) . . ?
C15 C16 H16 119.8 . . ?
C11 C16 H16 119.8 . . ?
N3 C17 C18 122.6(3) . . ?
N3 C17 H17 118.7 . . ?
C18 C17 H17 118.7 . . ?
C17 C18 C19 119.6(4) . . ?
C17 C18 H18 120.2 . . ?
C19 C18 H18 120.2 . . ?
C20 C19 C18 118.1(4) . . ?
C20 C19 H19 121.0 . . ?
C18 C19 H19 121.0 . . ?
C19 C20 C21 119.7(3) . . ?
C19 C20 H20 120.2 . . ?
C21 C20 H20 120.2 . . ?
N3 C21 C20 121.5(3) . . ?
N3 C21 H21 119.3 . . ?
C20 C21 H21 119.3 . . ?
C1 N1 C4 118.2(3) . . ?
C1 N1 Pt1 126.0(2) . . ?
C4 N1 Pt1 115.8(2) . . ?
C3 N2 C4 116.8(3) . . ?
C17 N3 C21 118.6(3) . . ?
C17 N3 Pt1 121.6(3) . . ?
C21 N3 Pt1 119.8(2) . . ?
C6 Pt1 N1 81.51(13) . . ?
C6 Pt1 N3 95.33(13) . . ?
N1 Pt1 N3 176.84(11) . . ?
C6 Pt1 Cl1 175.57(10) . . ?
N1 Pt1 Cl1 94.54(9) . . ?
N3 Pt1 Cl1 88.62(9) . . ?

loop_
_geom_bond_atom_site_label_1
_geom_bond_atom_site_label_2
_geom_bond_distance
_geom_bond_site_symmetry_2
_geom_bond_publ_flag
C1 N1 1.338(5) . ?
C1 C2 1.373(5) . ?
C1 H1 0.9500 . ?
C2 C3 1.377(5) . ?
C2 H2 0.9500 . ?
C3 N2 1.327(5) . ?
C3 H3 0.9500 . ?
C4 N2 1.331(5) . ?
C4 N1 1.361(5) . ?
C4 C5 1.466(5) . ?
C5 C10 1.393(5) . ?
C5 C6 1.412(5) . ?
C6 C7 1.397(5) . ?
C6 Pt1 1.990(3) . ?
C7 C8 1.388(5) . ?
C7 H7 0.9500 . ?
C8 C9 1.401(5) . ?
C8 H8 0.9500 . ?
C9 C10 1.390(5) . ?
C9 C11 1.482(5) . ?
C10 H10 0.9500 . ?
C11 C12 1.396(5) . ?
C11 C16 1.396(5) . ?
C12 C13 1.381(5) . ?
C12 H12 0.9500 . ?
C13 C14 1.389(6) . ?
C13 H13 0.9500 . ?
C14 C15 1.373(6) . ?
C14 H14 0.9500 . ?
C15 C16 1.392(7) . ?
C15 H15 0.9500 . ?
C16 H16 0.9500 . ?
C17 N3 1.340(5) . ?
C17 C18 1.365(6) . ?
C17 H17 0.9500 . ?
C18 C19 1.391(5) . ?
C18 H18 0.9500 . ?
C19 C20 1.380(5) . ?
C19 H19 0.9500 . ?
C20 C21 1.385(5) . ?
C20 H20 0.9500 . ?
C21 N3 1.351(4) . ?
C21 H21 0.9500 . ?
Cl1 Pt1 2.3952(9) . ?
N1 Pt1 2.017(3) . ?
N3 Pt1 2.021(3) . ?

loop_
_geom_torsion_atom_site_label_1
_geom_torsion_atom_site_label_2
_geom_torsion_atom_site_label_3
_geom_torsion_atom_site_label_4
_geom_torsion
_geom_torsion_site_symmetry_1
_geom_torsion_site_symmetry_2
_geom_torsion_site_symmetry_3
_geom_torsion_site_symmetry_4
_geom_torsion_publ_flag
N1 C1 C2 C3 -0.1(5) . . . . ?
C1 C2 C3 N2 0.6(6) . . . . ?
N2 C4 C5 C10 -5.7(5) . . . . ?
N1 C4 C5 C10 175.0(3) . . . . ?
N2 C4 C5 C6 176.4(3) . . . . ?
N1 C4 C5 C6 -2.9(4) . . . . ?
C10 C5 C6 C7 3.1(5) . . . . ?
C4 C5 C6 C7 -179.1(3) . . . . ?
C10 C5 C6 Pt1 -174.2(3) . . . . ?
C4 C5 C6 Pt1 3.6(4) . . . . ?
C5 C6 C7 C8 -0.7(5) . . . . ?
Pt1 C6 C7 C8 176.0(3) . . . . ?
C6 C7 C8 C9 -2.4(5) . . . . ?
C7 C8 C9 C10 3.0(5) . . . . ?
C7 C8 C9 C11 -177.6(3) . . . . ?
C8 C9 C10 C5 -0.7(5) . . . . ?
C11 C9 C10 C5 180.0(3) . . . . ?
C6 C5 C10 C9 -2.4(5) . . . . ?
C4 C5 C10 C9 179.9(3) . . . . ?
C10 C9 C11 C12 129.9(4) . . . . ?
C8 C9 C11 C12 -49.4(5) . . . . ?
C10 C9 C11 C16 -49.5(5) . . . . ?
C8 C9 C11 C16 131.2(4) . . . . ?
C16 C11 C12 C13 1.6(5) . . . . ?
C9 C11 C12 C13 -177.8(3) . . . . ?
C11 C12 C13 C14 -1.6(6) . . . . ?
C12 C13 C14 C15 0.6(6) . . . . ?
C13 C14 C15 C16 0.4(6) . . . . ?
C14 C15 C16 C11 -0.4(7) . . . . ?
C12 C11 C16 C15 -0.6(6) . . . . ?
C9 C11 C16 C15 178.8(4) . . . . ?
N3 C17 C18 C19 0.1(6) . . . . ?
C17 C18 C19 C20 0.5(6) . . . . ?
C18 C19 C20 C21 -0.7(6) . . . . ?
C19 C20 C21 N3 0.2(6) . . . . ?
C2 C1 N1 C4 -1.0(5) . . . . ?
C2 C1 N1 Pt1 179.3(2) . . . . ?
N2 C4 N1 C1 1.7(5) . . . . ?
C5 C4 N1 C1 -179.0(3) . . . . ?
N2 C4 N1 Pt1 -178.5(3) . . . . ?
C5 C4 N1 Pt1 0.8(4) . . . . ?
C2 C3 N2 C4 0.0(5) . . . . ?
N1 C4 N2 C3 -1.2(5) . . . . ?
C5 C4 N2 C3 179.6(3) . . . . ?
C18 C17 N3 C21 -0.6(6) . . . . ?
C18 C17 N3 Pt1 -179.1(3) . . . . ?
C20 C21 N3 C17 0.5(5) . . . . ?
C20 C21 N3 Pt1 179.0(3) . . . . ?
